data_2016011
loop_
_publ_author_name
'Wardell, James L.'
'Low, John N.'
'Glidewell, Christopher'

_publ_section_title
;
 <i>N</i>-(4-Nitrobenzoyl)-<i>N</i>'-phenylhydrazine: a
 three-dimensional hydrogen-bonded framework
;
_journal_coeditor_code SQ3075
_journal_issue 6
_journal_name_full 'Acta Crystallographica Section C'
_journal_page_first o334
_journal_page_last o336
_journal_paper_doi 10.1107/S0108270107020628
_journal_volume 63
_journal_year 2007
_chemical_formula_iupac 'C13 H11 N3 O3'
_chemical_formula_moiety 'C13 H11 N3 O3'
_chemical_formula_sum 'C13 H11 N3 O3'
_chemical_formula_weight 257.25
_chemical_name_common
;
N-(4-Nitrobenzoyl)-N'-phenylhydrazine
;
_chemical_name_systematic
;
N-anilino-4-nitrobenzamide
;
_space_group_IT_number 19
_symmetry_cell_setting orthorhombic
_symmetry_space_group_name_Hall 'P 2ac 2ab'
_symmetry_space_group_name_H-M 'P 21 21 21'
_atom_sites_solution_hydrogens geom
_atom_sites_solution_primary direct
_atom_sites_solution_secondary difmap
_cell_angle_alpha 90.00
_cell_angle_beta 90.00
_cell_angle_gamma 90.00
_cell_formula_units_Z 4
_cell_length_a 4.6982(6)
_cell_length_b 9.9532(13)
_cell_length_c 25.719(4)
_cell_measurement_reflns_used 1477
_cell_measurement_temperature 120(2)
_cell_measurement_theta_max 27.62
_cell_measurement_theta_min 3.14
_cell_volume 1202.7(3)
_computing_cell_refinement 'DENZO (Otwinowski & Minor, 1997) and COLLECT'
_computing_data_collection 'COLLECT (Nonius, 1999)'
_computing_data_reduction 'DENZO and COLLECT'
_computing_molecular_graphics 'PLATON (Spek, 2003)'
_computing_publication_material 'SHELXL97 and PRPKAPPA (Ferguson, 1999)'
_computing_structure_refinement 'OSCAIL and SHELXL97 (Sheldrick, 1997)'
_computing_structure_solution 'OSCAIL (McArdle, 2003) and SHELXS97 (Sheldrick, 1997)'
_diffrn_ambient_temperature 120(2)
_diffrn_detector_area_resol_mean 9.091
_diffrn_measured_fraction_theta_full 0.946
_diffrn_measured_fraction_theta_max 0.889
_diffrn_measurement_device_type 'Bruker Nonius KappaCCD area-detector'
_diffrn_measurement_method '\f and \w'
_diffrn_radiation_monochromator graphite
_diffrn_radiation_source 'Bruker Nonius FR591 rotating anode'
_diffrn_radiation_type 'Mo K\a'
_diffrn_radiation_wavelength 0.71073
_diffrn_reflns_av_R_equivalents 0.0372
_diffrn_reflns_av_sigmaI/netI 0.0429
_diffrn_reflns_limit_h_max 6
_diffrn_reflns_limit_h_min -5
_diffrn_reflns_limit_k_max 12
_diffrn_reflns_limit_k_min -11
_diffrn_reflns_limit_l_max 33
_diffrn_reflns_limit_l_min -32
_diffrn_reflns_number 4443
_diffrn_reflns_theta_full 25.00
_diffrn_reflns_theta_max 27.62
_diffrn_reflns_theta_min 3.14
_diffrn_standards_decay_% 0
_diffrn_standards_number 0
_exptl_absorpt_coefficient_mu 0.104
_exptl_absorpt_correction_T_max 0.993
_exptl_absorpt_correction_T_min 0.975
_exptl_absorpt_correction_type multi-scan
_exptl_absorpt_process_details '(SADABS; Sheldrick, 2003)'
_exptl_crystal_colour yellow
_exptl_crystal_density_diffrn 1.421
_exptl_crystal_density_method 'not measured'
_exptl_crystal_description plate
_exptl_crystal_F_000 536
_exptl_crystal_size_max 0.32
_exptl_crystal_size_mid 0.16
_exptl_crystal_size_min 0.07
_refine_diff_density_max 0.270
_refine_diff_density_min -0.267
_refine_ls_extinction_method none
_refine_ls_goodness_of_fit_ref 1.104
_refine_ls_hydrogen_treatment constr
_refine_ls_matrix_type full
_refine_ls_number_parameters 172
_refine_ls_number_reflns 1477
_refine_ls_number_restraints 0
_refine_ls_restrained_S_all 1.104
_refine_ls_R_factor_all 0.0643
_refine_ls_R_factor_gt 0.0535
_refine_ls_shift/su_max 0.000
_refine_ls_shift/su_mean 0.000
_refine_ls_structure_factor_coef Fsqd
_refine_ls_weighting_details 'w = 1/[\s^2^(Fo^2^)+(0.0610P)^2^+1.1588P] where P=(Fo^2^+2Fc^2^)/3'
_refine_ls_weighting_scheme calc
_refine_ls_wR_factor_gt 0.1350
_refine_ls_wR_factor_ref 0.1485
_reflns_number_gt 1314
_reflns_number_total 1477
_reflns_threshold_expression I>2\s(I)
_cod_data_source_file sq3075.cif
_cod_data_source_block I
_cod_database_code 2016011
_cod_database_fobs_code 2016011

loop_
_symmetry_equiv_pos_as_xyz
'x, y, z'
'-x+1/2, -y, z+1/2'
'-x, y+1/2, -z+1/2'
'x+1/2, -y+1/2, -z'

loop_
_atom_site_type_symbol
_atom_site_label
_atom_site_fract_x
_atom_site_fract_y
_atom_site_fract_z
_atom_site_U_iso_or_equiv
_atom_site_adp_type
_atom_site_calc_flag
_atom_site_refinement_flags
_atom_site_occupancy
C C1 0.5301(8) 0.4619(4) 0.62844(12) 0.0233(8) Uani d . 1
C C2 0.3233(8) 0.4257(4) 0.66448(13) 0.0281(8) Uani d . 1
C C3 0.2294(9) 0.5166(4) 0.70126(13) 0.0326(9) Uani d . 1
C C4 0.3444(9) 0.6445(4) 0.70033(13) 0.0303(9) Uani d . 1
N N4 0.2407(9) 0.7426(4) 0.73870(12) 0.0410(9) Uani d . 1
O O41 0.0836(10) 0.7033(4) 0.77368(12) 0.0619(11) Uani d . 1
O O42 0.3102(8) 0.8603(3) 0.73315(12) 0.0468(9) Uani d . 1
C C5 0.5504(9) 0.6830(4) 0.66527(13) 0.0292(9) Uani d . 1
C C6 0.6447(9) 0.5911(4) 0.62919(13) 0.0281(8) Uani d . 1
C C7 0.6417(8) 0.3675(4) 0.58886(13) 0.0242(8) Uani d . 1
O O7 0.8892(5) 0.3774(3) 0.57235(9) 0.0287(6) Uani d . 1
N N1 0.4676(7) 0.2685(3) 0.57330(10) 0.0249(7) Uani d . 1
N N2 0.5636(7) 0.1789(3) 0.53576(11) 0.0316(8) Uani d . 1
C C21 0.7356(8) 0.0726(3) 0.55066(13) 0.0225(7) Uani d . 1
C C22 0.8580(8) 0.0630(4) 0.60011(13) 0.0270(8) Uani d . 1
C C23 1.0473(9) -0.0398(4) 0.61098(14) 0.0329(9) Uani d . 1
C C24 1.1178(9) -0.1335(4) 0.57367(16) 0.0346(9) Uani d . 1
C C25 0.9950(8) -0.1248(4) 0.52475(15) 0.0304(8) Uani d . 1
C C26 0.8070(8) -0.0236(4) 0.51305(13) 0.0252(8) Uani d . 1
H H2 0.2458 0.3376 0.6638 0.034 Uiso calc R 1
H H3 0.0904 0.4921 0.7264 0.039 Uiso calc R 1
H H5 0.6260 0.7714 0.6660 0.035 Uiso calc R 1
H H6 0.7876 0.6156 0.6048 0.034 Uiso calc R 1
H H1 0.2858 0.2666 0.5815 0.030 Uiso d R 1
H H2A 0.4602 0.1733 0.5073 0.038 Uiso d R 1
H H22 0.8113 0.1269 0.6262 0.032 Uiso calc R 1
H H23 1.1297 -0.0459 0.6446 0.040 Uiso calc R 1
H H24 1.2491 -0.2033 0.5814 0.042 Uiso calc R 1
H H25 1.0416 -0.1896 0.4990 0.036 Uiso calc R 1
H H26 0.7250 -0.0188 0.4793 0.030 Uiso calc R 1

loop_
_atom_site_aniso_label
_atom_site_aniso_U_11
_atom_site_aniso_U_22
_atom_site_aniso_U_33
_atom_site_aniso_U_12
_atom_site_aniso_U_13
_atom_site_aniso_U_23
C1 0.0196(17) 0.0312(18) 0.0191(14) 0.0018(16) -0.0020(13) 0.0014(14)
C2 0.0269(19) 0.0311(19) 0.0263(16) 0.0049(18) 0.0015(15) 0.0024(15)
C3 0.032(2) 0.043(2) 0.0230(16) 0.005(2) 0.0036(16) 0.0058(17)
C4 0.032(2) 0.036(2) 0.0222(15) 0.012(2) -0.0051(16) -0.0047(15)
N4 0.048(2) 0.046(2) 0.0290(16) 0.021(2) -0.0069(17) -0.0079(16)
O41 0.089(3) 0.059(2) 0.0379(15) 0.023(2) 0.0232(19) -0.0037(16)
O42 0.059(2) 0.0384(17) 0.0433(16) 0.0102(18) -0.0075(16) -0.0153(14)
C5 0.029(2) 0.0303(19) 0.0286(16) 0.0048(18) -0.0044(16) -0.0005(16)
C6 0.0222(18) 0.0333(19) 0.0287(16) 0.0029(18) 0.0004(15) 0.0025(15)
C7 0.0224(18) 0.0278(17) 0.0224(14) 0.0046(18) 0.0003(14) 0.0044(14)
O7 0.0194(13) 0.0384(15) 0.0284(12) 0.0012(13) 0.0056(11) 0.0016(12)
N1 0.0183(15) 0.0331(17) 0.0232(12) 0.0031(14) 0.0015(12) -0.0043(13)
N2 0.0338(18) 0.0382(18) 0.0226(13) 0.0157(17) -0.0069(13) -0.0061(13)
C21 0.0188(17) 0.0225(17) 0.0263(16) -0.0009(16) -0.0003(14) 0.0041(14)
C22 0.0252(19) 0.0279(18) 0.0278(17) 0.0003(18) -0.0024(16) -0.0033(15)
C23 0.032(2) 0.038(2) 0.0286(16) -0.001(2) -0.0064(17) 0.0099(17)
C24 0.032(2) 0.0260(18) 0.046(2) 0.005(2) -0.0067(19) 0.0069(18)
C25 0.029(2) 0.0260(18) 0.0362(18) 0.0005(18) 0.0005(16) -0.0027(16)
C26 0.0236(19) 0.0247(17) 0.0273(15) -0.0036(16) 0.0012(15) -0.0008(14)

loop_
_atom_type_symbol
_atom_type_description
_atom_type_scat_dispersion_real
_atom_type_scat_dispersion_imag
_atom_type_scat_source
C C 0.0033 0.0000 'International Tables Vol C Tables 4.2.6.8 and 6.1.1.4'
H H 0.0000 0.0000 'International Tables Vol C Tables 4.2.6.8 and 6.1.1.4'
N N 0.0061 0.0000 'International Tables Vol C Tables 4.2.6.8 and 6.1.1.4'
O O 0.0106 0.0000 'International Tables Vol C Tables 4.2.6.8 and 6.1.1.4'

loop_
_geom_angle_atom_site_label_1
_geom_angle_atom_site_label_2
_geom_angle_atom_site_label_3
_geom_angle
_geom_angle_publ_flag
C2 C1 C6 119.9(3) no
C2 C1 C7 122.8(3) no
C6 C1 C7 117.2(3) no
C3 C2 C1 120.7(4) no
C3 C2 H2 119.6 no
C1 C2 H2 119.6 no
C2 C3 C4 117.8(4) no
C2 C3 H3 121.1 no
C4 C3 H3 121.1 no
C5 C4 C3 122.8(4) no
C5 C4 N4 119.1(4) no
C3 C4 N4 118.1(4) no
O42 N4 O41 123.5(4) no
O42 N4 C4 117.9(4) no
O41 N4 C4 118.6(4) no
C6 C5 C4 118.9(4) no
C6 C5 H5 120.6 no
C4 C5 H5 120.6 no
C5 C6 C1 119.9(4) no
C5 C6 H6 120.1 no
C1 C6 H6 120.1 no
O7 C7 N1 121.8(3) no
O7 C7 C1 121.1(4) no
N1 C7 C1 117.1(3) no
C7 N1 N2 118.7(3) no
C7 N1 H1 122.4 no
N2 N1 H1 117.9 no
C21 N2 N1 119.2(3) no
C21 N2 H2A 120.2 no
N1 N2 H2A 116.1 no
N2 C21 C22 122.9(3) no
N2 C21 C26 118.1(3) no
C22 C21 C26 118.8(3) no
C23 C22 C21 119.9(3) no
C23 C22 H22 120.1 no
C21 C22 H22 120.1 no
C24 C23 C22 120.9(3) no
C24 C23 H23 119.5 no
C22 C23 H23 119.5 no
C23 C24 C25 119.3(4) no
C23 C24 H24 120.4 no
C25 C24 H24 120.4 no
C26 C25 C24 120.8(4) no
C26 C25 H25 119.6 no
C24 C25 H25 119.6 no
C25 C26 C21 120.3(3) no
C25 C26 H26 119.9 no
C21 C26 H26 119.9 no

loop_
_geom_bond_atom_site_label_1
_geom_bond_atom_site_label_2
_geom_bond_distance
_geom_bond_publ_flag
C1 C2 1.390(5) no
C1 C6 1.394(5) no
C1 C7 1.481(5) no
C2 C3 1.381(5) no
C2 H2 0.95 no
C3 C4 1.383(6) no
C3 H3 0.95 no
C4 C5 1.377(5) no
C4 N4 1.472(5) no
N4 O42 1.224(5) no
N4 O41 1.228(5) no
C5 C6 1.376(5) no
C5 H5 0.95 no
C6 H6 0.95 no
C7 O7 1.242(4) no
C7 N1 1.342(5) no
N1 N2 1.390(4) no
N1 H1 0.88 no
N2 C21 1.385(5) no
N2 H2A 0.88 no
C21 C22 1.399(5) no
C21 C26 1.402(5) no
C22 C23 1.385(5) no
C22 H22 0.95 no
C23 C24 1.379(6) no
C23 H23 0.95 no
C24 C25 1.387(5) no
C24 H24 0.95 no
C25 C26 1.373(5) no
C25 H25 0.95 no
C26 H26 0.95 no

loop_
_geom_hbond_atom_site_label_D
_geom_hbond_atom_site_label_H
_geom_hbond_atom_site_label_A
_geom_hbond_site_symmetry_A
_geom_hbond_distance_DH
_geom_hbond_distance_HA
_geom_hbond_distance_DA
_geom_hbond_angle_DHA
_geom_hbond_publ_flag
N1 H1 O7 1_455 0.88 2.18 2.926(4) 143 y
N2 H2A O7 4_456 0.88 2.14 2.952(4) 154 y
N2 H2A N2 4_456 0.88 2.62 3.302(4) 135 y
C3 H3 O42 3_546 0.95 2.52 3.419(5) 158 y
C26 H26 O7 4_456 0.95 2.50 3.285(5) 140 y

loop_
_geom_torsion_atom_site_label_1
_geom_torsion_atom_site_label_2
_geom_torsion_atom_site_label_3
_geom_torsion_atom_site_label_4
_geom_torsion
_geom_torsion_publ_flag
C6 C1 C2 C3 0.0(6) no
C7 C1 C2 C3 178.9(3) no
C1 C2 C3 C4 1.0(6) no
C2 C3 C4 C5 -1.4(6) no
C2 C3 C4 N4 178.7(3) no
C5 C4 N4 O42 10.7(5) no
C3 C4 N4 O42 -169.4(4) no
C5 C4 N4 O41 -171.2(4) no
C3 C4 C5 C6 0.6(6) no
N4 C4 C5 C6 -179.4(3) no
C4 C5 C6 C1 0.4(5) no
C2 C1 C6 C5 -0.7(5) no
C7 C1 C6 C5 -179.7(3) no
C2 C1 C7 O7 -150.0(4) no
C6 C1 C7 O7 29.0(5) no
C2 C1 C7 N1 27.5(5) y
C6 C1 C7 N1 -153.5(3) no
O7 C7 N1 N2 -3.3(5) no
C1 C7 N1 N2 179.3(3) y
C7 N1 N2 C21 81.7(4) y
N1 N2 C21 C22 -11.2(5) y
C3 C4 N4 O41 8.7(6) y
N1 N2 C21 C26 173.9(3) no
N2 C21 C22 C23 -174.4(3) no
C26 C21 C22 C23 0.4(5) no
C21 C22 C23 C24 0.0(6) no
C22 C23 C24 C25 -0.5(6) no
C23 C24 C25 C26 0.6(6) no
C24 C25 C26 C21 -0.1(6) no
N2 C21 C26 C25 174.7(3) no
C22 C21 C26 C25 -0.3(5) no

loop_
_cod_related_entry_id
_cod_related_entry_database
_cod_related_entry_code
1 ChemSpider 2645952
